data_1571413
loop_
_publ_author_name
'Patra, Jatin'
'Nair, Akshay M.'
'Volla, Chandra M. R.'

_publ_section_title
;
 Expedient radical phosphonylations <i>via</i> ligand to metal charge
 transfer on bismuth.
;
_journal_issue 19
_journal_name_full 'Chemical science'
_journal_page_first 7136
_journal_page_last 7143
_journal_paper_doi 10.1039/d4sc00692e
_journal_volume 15
_journal_year 2024
_chemical_formula_moiety 'C32 H23 O3 P, 1[CHCl3]'
_chemical_formula_sum 'C33 H24 Cl3 O3 P'
_chemical_formula_weight 605.84
_space_group_crystal_system monoclinic
_space_group_IT_number 14
_space_group_name_Hall '-P 2yn'
_space_group_name_H-M_alt 'P 1 21/n 1'
_atom_sites_solution_hydrogens geom
_atom_sites_solution_primary iterative
_audit_creation_date 2023-10-13
_audit_creation_method
;
Olex2 1.5
(compiled 2023.08.24 svn.re1ec1418 for OlexSys, GUI svn.r6817)
;
_audit_update_record
;
2023-11-20 deposited with the CCDC.	2024-04-09 downloaded from the CCDC.
;
_cell_angle_alpha 90
_cell_angle_beta 112.713(2)
_cell_angle_gamma 90
_cell_formula_units_Z 4
_cell_length_a 12.6015(3)
_cell_length_b 16.8085(2)
_cell_length_c 14.3074(3)
_cell_measurement_reflns_used 15170
_cell_measurement_temperature 150.00(10)
_cell_measurement_theta_max 29.5640
_cell_measurement_theta_min 1.8220
_cell_volume 2795.47(10)
_computing_cell_refinement 'CrysAlisPro 1.171.41.93a (Rigaku OD, 2020)'
_computing_data_collection 'CrysAlisPro 1.171.41.93a (Rigaku OD, 2020)'
_computing_data_reduction 'CrysAlisPro 1.171.41.93a (Rigaku OD, 2020)'
_computing_molecular_graphics 'Olex2 1.5 (Dolomanov et al., 2009)'
_computing_publication_material 'Olex2 1.5 (Dolomanov et al., 2009)'
_computing_structure_refinement 'SHELXL 2018/3 (Sheldrick, 2015)'
_computing_structure_solution 'olex2.solve 1.5 (Bourhis et al., 2015)'
_diffrn_ambient_environment N~2~
_diffrn_ambient_temperature 150.00(10)
_diffrn_detector 'CCD plate'
_diffrn_detector_area_resol_mean 8
_diffrn_measured_fraction_theta_full 0.999
_diffrn_measured_fraction_theta_max 0.999
_diffrn_measurement_details
;
List of Runs (angles in degrees, time in seconds):

  # Type    Start    End  Width  t~exp~   \w     \q     \k     \f   Frames
#--------------------------------------------------------------------------
  1  \f   -114.56  77.44   1.00    4.00  77.88 -12.98  31.50    --   192
  2  \f   -177.73   6.27   1.00    4.00   9.41 -12.98 -31.50    --   184
  3  \w   -108.63  15.37   1.00    4.00    --  -12.98 -59.25-135.92  124
  4  \w    -55.98   0.02   1.00    4.00    --   -6.49  94.56 -34.84   56
  5  \w   -108.63  15.37   1.00    4.00    --  -12.98 -59.25 -84.92  124
  6  \w   -108.63  15.37   1.00    4.00    --  -12.98 -59.25 173.08  124
;
_diffrn_measurement_device 'abstract diffractometer'
_diffrn_measurement_device_type 'Saxi-CrysAlisPro-abstract goniometer imported SAXI images'
_diffrn_measurement_method '\w and \f scans'
_diffrn_orient_matrix_type 'CrysAlisPro convention (1999,Acta A55,543-557)'
_diffrn_orient_matrix_UB_11 -0.0437662000
_diffrn_orient_matrix_UB_12 0.0061889000
_diffrn_orient_matrix_UB_13 0.0188934000
_diffrn_orient_matrix_UB_21 0.0327415000
_diffrn_orient_matrix_UB_22 0.0312201000
_diffrn_orient_matrix_UB_23 0.0312080000
_diffrn_orient_matrix_UB_31 -0.0271431000
_diffrn_orient_matrix_UB_32 0.0277070000
_diffrn_orient_matrix_UB_33 -0.0394538000
_diffrn_radiation_monochromator graphite
_diffrn_radiation_probe x-ray
_diffrn_radiation_type 'Mo K\a'
_diffrn_radiation_wavelength 0.71073
_diffrn_reflns_av_R_equivalents 0.0756
_diffrn_reflns_av_unetI/netI 0.0305
_diffrn_reflns_Laue_measured_fraction_full 0.999
_diffrn_reflns_Laue_measured_fraction_max 0.999
_diffrn_reflns_limit_h_max 14
_diffrn_reflns_limit_h_min -14
_diffrn_reflns_limit_k_max 19
_diffrn_reflns_limit_k_min -19
_diffrn_reflns_limit_l_max 17
_diffrn_reflns_limit_l_min -17
_diffrn_reflns_number 53767
_diffrn_reflns_point_group_measured_fraction_full 0.999
_diffrn_reflns_point_group_measured_fraction_max 0.999
_diffrn_reflns_theta_full 25.000
_diffrn_reflns_theta_max 25.000
_diffrn_reflns_theta_min 1.962
_diffrn_source 'fine-focus sealed X-ray tube'
_diffrn_source_type 'Enhance (Mo) X-ray Source'
_exptl_absorpt_coefficient_mu 0.420
_exptl_absorpt_correction_T_max 1.00000
_exptl_absorpt_correction_T_min 0.68996
_exptl_absorpt_correction_type multi-scan
_exptl_absorpt_process_details
;
CrysAlisPro 1.171.41.93a (Rigaku Oxford Diffraction, 2020)
Empirical absorption correction using spherical harmonics,
implemented in SCALE3 ABSPACK scaling algorithm.
;
_exptl_crystal_colour yellow
_exptl_crystal_colour_primary yellow
_exptl_crystal_density_diffrn 1.440
_exptl_crystal_description block
_exptl_crystal_F_000 1248
_exptl_crystal_size_max 0.27
_exptl_crystal_size_mid 0.24
_exptl_crystal_size_min 0.23
_refine_diff_density_max 0.377
_refine_diff_density_min -0.426
_refine_diff_density_rms 0.071
_refine_ls_extinction_method none
_refine_ls_goodness_of_fit_ref 1.062
_refine_ls_hydrogen_treatment constr
_refine_ls_matrix_type full
_refine_ls_number_parameters 326
_refine_ls_number_reflns 4896
_refine_ls_number_restraints 0
_refine_ls_restrained_S_all 1.062
_refine_ls_R_factor_all 0.0681
_refine_ls_R_factor_gt 0.0597
_refine_ls_shift/su_max 0.000
_refine_ls_shift/su_mean 0.000
_refine_ls_structure_factor_coef Fsqd
_refine_ls_weighting_details 'w=1/[\s^2^(Fo^2^)+(0.0578P)^2^+6.8445P] where P=(Fo^2^+2Fc^2^)/3'
_refine_ls_weighting_scheme calc
_refine_ls_wR_factor_gt 0.1533
_refine_ls_wR_factor_ref 0.1606
_reflns_Friedel_coverage 0.000
_reflns_number_gt 4210
_reflns_number_total 4896
_reflns_threshold_expression 'I > 2\s(I)'
_cod_data_source_file d4sc00692e2.cif
_cod_data_source_block cmrv_jp_395_a_autored
_cod_depositor_comments 'Adding full bibliography for 1571411--1571413.cif.'
_cod_database_code 1571413
_shelx_shelxl_version_number 2018/3
_shelx_space_group_comment
;
The symmetry employed for this shelxl refinement is uniquely defined
by the following loop, which should always be used as a source of
symmetry information in preference to the above space-group names.
They are only intended as comments.
;
_reflns_odcompleteness_completeness 90.85
_reflns_odcompleteness_iscentric 1
_reflns_odcompleteness_theta 33.56
_olex2_refinement_description
;
1. Fixed Uiso
 At 1.2 times of:
  All C(H) groups
 At 1.5 times of:
  All O(H) groups
2.a Ternary CH refined with riding coordinates:
 C00A(H00A)
2.b Aromatic/amide H refined with riding coordinates:
 C00H(H00H), C00J(H00J), C00K(H00K), C00L(H00L), C00M(H00M), C00N(H00N),
 C00O(H00O), C00P(H00P), C00R(H00R), C00S(H00S), C00T(H00T), C00U(H00U),
 C00V(H00V), C00W(H00W), C00X(H00X), C00Y(H00Y), C00Z(H00Z), C010(H010),
 C011(H011), C012(H012), C013(H013)
2.c Idealised tetrahedral OH refined as rotating group:
 O007(H007)
;
_smtbx_masks_void_probe_radius 1.2
_smtbx_masks_void_truncation_radius 1.2
_olex2_submission_special_instructions 'No special instructions were received'
_oxdiff_exptl_absorpt_empirical_details
;
Empirical correction (ABSPACK) includes:
- Absorption correction using spherical harmonics
- Frame scaling
;
_oxdiff_exptl_absorpt_empirical_full_max 1.531
_oxdiff_exptl_absorpt_empirical_full_min 0.567

loop_
_space_group_symop_operation_xyz
'x, y, z'
'-x+1/2, y+1/2, -z+1/2'
'-x, -y, -z'
'x-1/2, -y-1/2, z-1/2'

loop_
_atom_site_label
_atom_site_type_symbol
_atom_site_fract_x
_atom_site_fract_y
_atom_site_fract_z
_atom_site_U_iso_or_equiv
_atom_site_adp_type
_atom_site_occupancy
_atom_site_site_symmetry_order
_atom_site_calc_flag
_atom_site_refinement_flags_posn
_atom_site_refinement_flags_adp
_atom_site_refinement_flags_occupancy
_atom_site_disorder_assembly
_atom_site_disorder_group
P001 P 0.49819(7) 0.26231(5) 0.73997(6) 0.02468(19) Uani 1 1 d . . . . .
O005 O 0.37626(19) 0.26756(13) 0.66341(17) 0.0292(5) Uani 1 1 d . . . . .
O006 O 0.7868(2) 0.31513(14) 0.62685(16) 0.0317(5) Uani 1 1 d . . . . .
O007 O 0.39019(19) 0.24646(14) 0.49234(17) 0.0320(5) Uani 1 1 d . . . . .
H007 H 0.378131 0.254264 0.545391 0.048 Uiso 1 1 calc R U . . .
C008 C 0.5003(3) 0.25898(17) 0.5111(2) 0.0247(7) Uani 1 1 d . . . . .
C009 C 0.5885(3) 0.28818(17) 0.5945(2) 0.0230(6) Uani 1 1 d . . . . .
C00A C 0.5953(3) 0.31817(17) 0.6964(2) 0.0236(6) Uani 1 1 d . . . . .
H00A H 0.675336 0.307361 0.745958 0.028 Uiso 1 1 calc R U . . .
C00B C 0.5433(3) 0.23976(17) 0.4300(2) 0.0251(7) Uani 1 1 d . . . . .
C00C C 0.6918(3) 0.29091(17) 0.5711(2) 0.0252(7) Uani 1 1 d . . . . .
C00D C 0.6594(3) 0.25880(17) 0.4657(2) 0.0248(7) Uani 1 1 d . . . . .
C00E C 0.5753(3) 0.40759(18) 0.7001(2) 0.0252(7) Uani 1 1 d . . . . .
C00F C 0.5105(3) 0.30264(18) 0.8601(2) 0.0276(7) Uani 1 1 d . . . . .
C00G C 0.6463(3) 0.45425(18) 0.7856(2) 0.0275(7) Uani 1 1 d . . . . .
C00H C 0.7241(3) 0.24665(19) 0.4083(2) 0.0300(7) Uani 1 1 d . . . . .
H00H H 0.803870 0.258874 0.433922 0.036 Uiso 1 1 calc R U . . .
C00I C 0.5509(3) 0.16142(18) 0.7579(2) 0.0281(7) Uani 1 1 d . . . . .
C00J C 0.4864(3) 0.20810(18) 0.3339(2) 0.0278(7) Uani 1 1 d . . . . .
H00J H 0.407128 0.194625 0.309456 0.033 Uiso 1 1 calc R U . . .
C00K C 0.4425(3) 0.36910(19) 0.8586(3) 0.0305(7) Uani 1 1 d . . . . .
H00K H 0.391470 0.390490 0.795842 0.037 Uiso 1 1 calc R U . . .
C00L C 0.5519(3) 0.19692(19) 0.2746(2) 0.0321(8) Uani 1 1 d . . . . .
H00L H 0.515536 0.176049 0.208093 0.038 Uiso 1 1 calc R U . . .
C00M C 0.6675(3) 0.2154(2) 0.3104(2) 0.0326(8) Uani 1 1 d . . . . .
H00M H 0.709193 0.206997 0.268386 0.039 Uiso 1 1 calc R U . . .
C00N C 0.6647(3) 0.1416(2) 0.8145(3) 0.0324(8) Uani 1 1 d . . . . .
H00N H 0.719692 0.182259 0.844445 0.039 Uiso 1 1 calc R U . . .
C00O C 0.4893(3) 0.44329(19) 0.6215(3) 0.0315(7) Uani 1 1 d . . . . .
H00O H 0.444598 0.412211 0.564328 0.038 Uiso 1 1 calc R U . . .
C00P C 0.7400(3) 0.4234(2) 0.8688(2) 0.0307(7) Uani 1 1 d . . . . .
H00P H 0.756078 0.368029 0.871602 0.037 Uiso 1 1 calc R U . . .
C00Q C 0.6213(3) 0.53729(19) 0.7858(3) 0.0321(8) Uani 1 1 d . . . . .
C00R C 0.4714(3) 0.1015(2) 0.7109(3) 0.0361(8) Uani 1 1 d . . . . .
H00R H 0.393668 0.114643 0.670924 0.043 Uiso 1 1 calc R U . . .
C00S C 0.5848(3) 0.2722(2) 0.9527(3) 0.0375(8) Uani 1 1 d . . . . .
H00S H 0.630018 0.226600 0.954456 0.045 Uiso 1 1 calc R U . . .
C00T C 0.6984(3) 0.0620(2) 0.8276(3) 0.0364(8) Uani 1 1 d . . . . .
H00T H 0.775818 0.048389 0.867823 0.044 Uiso 1 1 calc R U . . .
C00U C 0.5293(4) 0.5704(2) 0.7038(3) 0.0393(9) Uani 1 1 d . . . . .
H00U H 0.511842 0.625299 0.705055 0.047 Uiso 1 1 calc R U . . .
C00V C 0.4648(3) 0.5251(2) 0.6226(3) 0.0394(9) Uani 1 1 d . . . . .
H00V H 0.403846 0.548488 0.567204 0.047 Uiso 1 1 calc R U . . .
C00W C 0.4500(3) 0.4033(2) 0.9488(3) 0.0367(8) Uani 1 1 d . . . . .
H00W H 0.403431 0.448037 0.947828 0.044 Uiso 1 1 calc R U . . .
C00X C 0.8084(3) 0.4719(2) 0.9457(3) 0.0400(9) Uani 1 1 d . . . . .
H00X H 0.872313 0.450020 0.999830 0.048 Uiso 1 1 calc R U . . .
C00Y C 0.6187(4) 0.0028(2) 0.7816(3) 0.0412(9) Uani 1 1 d . . . . .
H00Y H 0.641574 -0.051461 0.790747 0.049 Uiso 1 1 calc R U . . .
C00Z C 0.5247(3) 0.3730(2) 1.0404(3) 0.0415(9) Uani 1 1 d . . . . .
H00Z H 0.528904 0.396806 1.101972 0.050 Uiso 1 1 calc R U . . .
C010 C 0.6933(4) 0.5852(2) 0.8672(3) 0.0426(9) Uani 1 1 d . . . . .
H010 H 0.677533 0.640432 0.867526 0.051 Uiso 1 1 calc R U . . .
C011 C 0.5068(4) 0.0222(2) 0.7231(3) 0.0421(9) Uani 1 1 d . . . . .
H011 H 0.453118 -0.018685 0.690626 0.051 Uiso 1 1 calc R U . . .
C012 C 0.5931(4) 0.3082(2) 1.0429(3) 0.0425(9) Uani 1 1 d . . . . .
H012 H 0.645679 0.288347 1.105949 0.051 Uiso 1 1 calc R U . . .
C013 C 0.7845(4) 0.5535(2) 0.9448(3) 0.0437(9) Uani 1 1 d . . . . .
H013 H 0.832035 0.586615 0.998425 0.052 Uiso 1 1 calc R U . . .

loop_
_atom_site_aniso_label
_atom_site_aniso_U_11
_atom_site_aniso_U_22
_atom_site_aniso_U_33
_atom_site_aniso_U_23
_atom_site_aniso_U_13
_atom_site_aniso_U_12
P001 0.0350(5) 0.0174(4) 0.0226(4) 0.0002(3) 0.0121(4) 0.0001(3)
O005 0.0329(13) 0.0254(11) 0.0291(12) -0.0010(9) 0.0119(10) -0.0007(9)
O006 0.0330(13) 0.0345(13) 0.0256(12) -0.0030(10) 0.0090(10) -0.0045(10)
O007 0.0326(13) 0.0373(13) 0.0256(12) -0.0055(10) 0.0108(10) -0.0046(10)
C008 0.0315(17) 0.0165(14) 0.0255(16) 0.0020(12) 0.0103(13) 0.0004(12)
C009 0.0325(17) 0.0158(14) 0.0194(15) 0.0012(11) 0.0085(13) 0.0006(12)
C00A 0.0318(17) 0.0185(15) 0.0199(15) -0.0008(12) 0.0094(13) -0.0006(12)
C00B 0.0364(18) 0.0168(14) 0.0214(16) 0.0018(12) 0.0102(14) 0.0014(12)
C00C 0.0348(18) 0.0157(14) 0.0229(16) 0.0026(12) 0.0088(14) 0.0010(13)
C00D 0.0342(17) 0.0168(14) 0.0220(15) 0.0011(12) 0.0094(13) 0.0024(12)
C00E 0.0370(18) 0.0174(15) 0.0249(16) 0.0012(12) 0.0160(14) -0.0004(13)
C00F 0.0374(18) 0.0227(16) 0.0272(17) -0.0013(13) 0.0173(14) -0.0039(13)
C00G 0.0413(19) 0.0195(15) 0.0280(17) 0.0002(12) 0.0205(15) -0.0025(13)
C00H 0.0351(18) 0.0277(17) 0.0276(17) -0.0003(13) 0.0126(14) 0.0011(14)
C00I 0.0424(19) 0.0206(15) 0.0239(16) 0.0015(12) 0.0158(14) 0.0008(14)
C00J 0.0333(18) 0.0228(16) 0.0242(16) -0.0013(13) 0.0078(14) -0.0004(13)
C00K 0.0323(18) 0.0288(17) 0.0300(17) -0.0011(14) 0.0118(15) 0.0001(14)
C00L 0.048(2) 0.0247(16) 0.0209(16) -0.0038(13) 0.0106(15) 0.0011(15)
C00M 0.040(2) 0.0351(19) 0.0243(17) 0.0004(14) 0.0139(15) 0.0055(15)
C00N 0.044(2) 0.0253(17) 0.0317(18) 0.0004(14) 0.0193(16) 0.0002(15)
C00O 0.0396(19) 0.0230(16) 0.0291(17) 0.0006(13) 0.0103(15) 0.0023(14)
C00P 0.044(2) 0.0245(17) 0.0233(16) -0.0036(13) 0.0129(15) -0.0026(14)
C00Q 0.047(2) 0.0210(16) 0.0355(19) -0.0002(14) 0.0237(17) -0.0016(14)
C00R 0.052(2) 0.0230(17) 0.0312(18) 0.0021(14) 0.0141(17) -0.0031(15)
C00S 0.054(2) 0.0341(19) 0.0283(18) 0.0039(15) 0.0204(17) 0.0094(16)
C00T 0.048(2) 0.0324(19) 0.0362(19) 0.0071(15) 0.0241(17) 0.0120(16)
C00U 0.062(3) 0.0188(16) 0.044(2) 0.0032(15) 0.0287(19) 0.0064(16)
C00V 0.051(2) 0.0266(18) 0.041(2) 0.0107(16) 0.0179(18) 0.0104(16)
C00W 0.038(2) 0.0349(19) 0.040(2) -0.0083(16) 0.0187(17) 0.0014(15)
C00X 0.049(2) 0.035(2) 0.0313(19) -0.0066(15) 0.0105(17) -0.0086(17)
C00Y 0.069(3) 0.0233(18) 0.040(2) 0.0057(15) 0.030(2) 0.0096(17)
C00Z 0.057(2) 0.043(2) 0.0304(19) -0.0096(16) 0.0231(18) -0.0048(18)
C010 0.071(3) 0.0217(17) 0.043(2) -0.0100(15) 0.031(2) -0.0097(17)
C011 0.063(3) 0.0198(17) 0.043(2) -0.0023(15) 0.020(2) -0.0042(17)
C012 0.054(2) 0.049(2) 0.0228(18) 0.0033(16) 0.0127(17) 0.0081(19)
C013 0.058(3) 0.033(2) 0.037(2) -0.0145(16) 0.0156(19) -0.0146(18)

loop_
_atom_type_symbol
_atom_type_description
_atom_type_scat_dispersion_real
_atom_type_scat_dispersion_imag
_atom_type_scat_source
C C 0.0033 0.0016 'International Tables Vol C Tables 4.2.6.8 and 6.1.1.4'
H H 0.0000 0.0000 'International Tables Vol C Tables 4.2.6.8 and 6.1.1.4'
Cl Cl 0.1484 0.1585 'International Tables Vol C Tables 4.2.6.8 and 6.1.1.4'
O O 0.0106 0.0060 'International Tables Vol C Tables 4.2.6.8 and 6.1.1.4'
P P 0.1023 0.0942 'International Tables Vol C Tables 4.2.6.8 and 6.1.1.4'

loop_
_geom_angle_atom_site_label_1
_geom_angle_atom_site_label_2
_geom_angle_atom_site_label_3
_geom_angle
_geom_angle_site_symmetry_1
_geom_angle_site_symmetry_3
_geom_angle_publ_flag
O005 P001 C00A 110.52(14) . . ?
O005 P001 C00F 111.11(14) . . ?
O005 P001 C00I 112.01(14) . . ?
C00F P001 C00A 108.03(14) . . ?
C00F P001 C00I 109.15(15) . . ?
C00I P001 C00A 105.80(15) . . ?
C008 O007 H007 109.5 . . ?
O007 C008 C009 131.9(3) . . ?
O007 C008 C00B 118.3(3) . . ?
C009 C008 C00B 109.8(3) . . ?
C008 C009 C00A 133.1(3) . . ?
C008 C009 C00C 107.8(3) . . ?
C00C C009 C00A 119.0(3) . . ?
P001 C00A H00A 106.8 . . ?
C009 C00A P001 111.1(2) . . ?
C009 C00A H00A 106.8 . . ?
C009 C00A C00E 114.3(2) . . ?
C00E C00A P001 110.6(2) . . ?
C00E C00A H00A 106.8 . . ?
C00D C00B C008 108.1(3) . . ?
C00J C00B C008 130.5(3) . . ?
C00J C00B C00D 121.4(3) . . ?
O006 C00C C009 126.4(3) . . ?
O006 C00C C00D 126.3(3) . . ?
C009 C00C C00D 107.3(3) . . ?
C00B C00D C00C 106.9(3) . . ?
C00H C00D C00B 121.9(3) . . ?
C00H C00D C00C 131.2(3) . . ?
C00G C00E C00A 120.6(3) . . ?
C00O C00E C00A 119.6(3) . . ?
C00O C00E C00G 119.8(3) . . ?
C00K C00F P001 117.3(2) . . ?
C00S C00F P001 123.4(3) . . ?
C00S C00F C00K 119.3(3) . . ?
C00P C00G C00E 124.1(3) . . ?
C00P C00G C00Q 118.0(3) . . ?
C00Q C00G C00E 117.9(3) . . ?
C00D C00H H00H 121.3 . . ?
C00D C00H C00M 117.4(3) . . ?
C00M C00H H00H 121.3 . . ?
C00N C00I P001 123.4(3) . . ?
C00N C00I C00R 119.7(3) . . ?
C00R C00I P001 117.0(3) . . ?
C00B C00J H00J 121.6 . . ?
C00B C00J C00L 116.7(3) . . ?
C00L C00J H00J 121.6 . . ?
C00F C00K H00K 120.1 . . ?
C00W C00K C00F 119.7(3) . . ?
C00W C00K H00K 120.1 . . ?
C00J C00L H00L 119.1 . . ?
C00M C00L C00J 121.8(3) . . ?
C00M C00L H00L 119.1 . . ?
C00H C00M H00M 119.6 . . ?
C00L C00M C00H 120.7(3) . . ?
C00L C00M H00M 119.6 . . ?
C00I C00N H00N 119.9 . . ?
C00I C00N C00T 120.1(3) . . ?
C00T C00N H00N 119.9 . . ?
C00E C00O H00O 119.1 . . ?
C00E C00O C00V 121.8(3) . . ?
C00V C00O H00O 119.1 . . ?
C00G C00P H00P 119.4 . . ?
C00X C00P C00G 121.3(3) . . ?
C00X C00P H00P 119.4 . . ?
C00U C00Q C00G 119.7(3) . . ?
C00U C00Q C010 121.3(3) . . ?
C010 C00Q C00G 118.9(3) . . ?
C00I C00R H00R 120.2 . . ?
C011 C00R C00I 119.6(4) . . ?
C011 C00R H00R 120.2 . . ?
C00F C00S H00S 119.8 . . ?
C012 C00S C00F 120.3(3) . . ?
C012 C00S H00S 119.8 . . ?
C00N C00T H00T 120.1 . . ?
C00Y C00T C00N 119.9(4) . . ?
C00Y C00T H00T 120.1 . . ?
C00Q C00U H00U 119.4 . . ?
C00V C00U C00Q 121.1(3) . . ?
C00V C00U H00U 119.4 . . ?
C00O C00V H00V 120.2 . . ?
C00U C00V C00O 119.5(3) . . ?
C00U C00V H00V 120.2 . . ?
C00K C00W H00W 119.7 . . ?
C00K C00W C00Z 120.5(3) . . ?
C00Z C00W H00W 119.7 . . ?
C00P C00X H00X 119.8 . . ?
C00P C00X C013 120.5(4) . . ?
C013 C00X H00X 119.8 . . ?
C00T C00Y H00Y 119.9 . . ?
C011 C00Y C00T 120.3(3) . . ?
C011 C00Y H00Y 119.9 . . ?
C00W C00Z H00Z 119.8 . . ?
C012 C00Z C00W 120.4(3) . . ?
C012 C00Z H00Z 119.8 . . ?
C00Q C010 H010 119.4 . . ?
C013 C010 C00Q 121.2(3) . . ?
C013 C010 H010 119.4 . . ?
C00R C011 H011 119.8 . . ?
C00Y C011 C00R 120.5(4) . . ?
C00Y C011 H011 119.8 . . ?
C00S C012 H012 120.1 . . ?
C00Z C012 C00S 119.7(3) . . ?
C00Z C012 H012 120.1 . . ?
C00X C013 H013 120.0 . . ?
C010 C013 C00X 120.0(3) . . ?
C010 C013 H013 120.0 . . ?

loop_
_geom_bond_atom_site_label_1
_geom_bond_atom_site_label_2
_geom_bond_distance
_geom_bond_site_symmetry_2
_geom_bond_publ_flag
P001 O005 1.506(2) . ?
P001 C00A 1.832(3) . ?
P001 C00F 1.797(3) . ?
P001 C00I 1.803(3) . ?
O006 C00C 1.224(4) . ?
O007 H007 0.8400 . ?
O007 C008 1.325(4) . ?
C008 C009 1.369(4) . ?
C008 C00B 1.493(4) . ?
C009 C00A 1.514(4) . ?
C009 C00C 1.464(4) . ?
C00A H00A 1.0000 . ?
C00A C00E 1.528(4) . ?
C00B C00D 1.388(5) . ?
C00B C00J 1.387(4) . ?
C00C C00D 1.503(4) . ?
C00D C00H 1.377(5) . ?
C00E C00G 1.438(4) . ?
C00E C00O 1.364(5) . ?
C00F C00K 1.403(5) . ?
C00F C00S 1.392(5) . ?
C00G C00P 1.412(5) . ?
C00G C00Q 1.431(4) . ?
C00H H00H 0.9500 . ?
C00H C00M 1.405(5) . ?
C00I C00N 1.388(5) . ?
C00I C00R 1.397(5) . ?
C00J H00J 0.9500 . ?
C00J C00L 1.406(5) . ?
C00K H00K 0.9500 . ?
C00K C00W 1.383(5) . ?
C00L H00L 0.9500 . ?
C00L C00M 1.380(5) . ?
C00M H00M 0.9500 . ?
C00N H00N 0.9500 . ?
C00N C00T 1.393(5) . ?
C00O H00O 0.9500 . ?
C00O C00V 1.411(5) . ?
C00P H00P 0.9500 . ?
C00P C00X 1.372(5) . ?
C00Q C00U 1.407(5) . ?
C00Q C010 1.418(5) . ?
C00R H00R 0.9500 . ?
C00R C011 1.395(5) . ?
C00S H00S 0.9500 . ?
C00S C012 1.392(5) . ?
C00T H00T 0.9500 . ?
C00T C00Y 1.386(5) . ?
C00U H00U 0.9500 . ?
C00U C00V 1.365(5) . ?
C00V H00V 0.9500 . ?
C00W H00W 0.9500 . ?
C00W C00Z 1.383(5) . ?
C00X H00X 0.9500 . ?
C00X C013 1.403(5) . ?
C00Y H00Y 0.9500 . ?
C00Y C011 1.372(6) . ?
C00Z H00Z 0.9500 . ?
C00Z C012 1.380(5) . ?
C010 H010 0.9500 . ?
C010 C013 1.361(6) . ?
C011 H011 0.9500 . ?
C012 H012 0.9500 . ?
C013 H013 0.9500 . ?

loop_
_geom_torsion_atom_site_label_1
_geom_torsion_atom_site_label_2
_geom_torsion_atom_site_label_3
_geom_torsion_atom_site_label_4
_geom_torsion
_geom_torsion_site_symmetry_1
_geom_torsion_site_symmetry_2
_geom_torsion_site_symmetry_3
_geom_torsion_site_symmetry_4
_geom_torsion_publ_flag
P001 C00A C00E C00G 96.4(3) . . . . ?
P001 C00A C00E C00O -83.7(3) . . . . ?
P001 C00F C00K C00W -178.9(3) . . . . ?
P001 C00F C00S C012 177.6(3) . . . . ?
P001 C00I C00N C00T 178.0(3) . . . . ?
P001 C00I C00R C011 -179.2(3) . . . . ?
O005 P001 C00A C009 -57.5(2) . . . . ?
O005 P001 C00A C00E 70.6(2) . . . . ?
O005 P001 C00F C00K -36.2(3) . . . . ?
O005 P001 C00F C00S 145.0(3) . . . . ?
O005 P001 C00I C00N 171.7(3) . . . . ?
O005 P001 C00I C00R -7.9(3) . . . . ?
O006 C00C C00D C00B -178.9(3) . . . . ?
O006 C00C C00D C00H 2.0(5) . . . . ?
O007 C008 C009 C00A -0.8(6) . . . . ?
O007 C008 C009 C00C -178.4(3) . . . . ?
O007 C008 C00B C00D 179.0(3) . . . . ?
O007 C008 C00B C00J -1.4(5) . . . . ?
C008 C009 C00A P001 35.0(4) . . . . ?
C008 C009 C00A C00E -91.0(4) . . . . ?
C008 C009 C00C O006 178.5(3) . . . . ?
C008 C009 C00C C00D -1.2(3) . . . . ?
C008 C00B C00D C00C -0.1(3) . . . . ?
C008 C00B C00D C00H 179.0(3) . . . . ?
C008 C00B C00J C00L 179.9(3) . . . . ?
C009 C008 C00B C00D -0.7(3) . . . . ?
C009 C008 C00B C00J 179.0(3) . . . . ?
C009 C00A C00E C00G -137.3(3) . . . . ?
C009 C00A C00E C00O 42.6(4) . . . . ?
C009 C00C C00D C00B 0.8(3) . . . . ?
C009 C00C C00D C00H -178.3(3) . . . . ?
C00A P001 C00F C00K 85.2(3) . . . . ?
C00A P001 C00F C00S -93.6(3) . . . . ?
C00A P001 C00I C00N 51.2(3) . . . . ?
C00A P001 C00I C00R -128.3(3) . . . . ?
C00A C009 C00C O006 0.5(5) . . . . ?
C00A C009 C00C C00D -179.2(2) . . . . ?
C00A C00E C00G C00P 2.4(5) . . . . ?
C00A C00E C00G C00Q -178.4(3) . . . . ?
C00A C00E C00O C00V 177.9(3) . . . . ?
C00B C008 C009 C00A 178.8(3) . . . . ?
C00B C008 C009 C00C 1.1(3) . . . . ?
C00B C00D C00H C00M 1.3(5) . . . . ?
C00B C00J C00L C00M 0.9(5) . . . . ?
C00C C009 C00A P001 -147.5(2) . . . . ?
C00C C009 C00A C00E 86.4(3) . . . . ?
C00C C00D C00H C00M -179.8(3) . . . . ?
C00D C00B C00J C00L -0.5(5) . . . . ?
C00D C00H C00M C00L -0.9(5) . . . . ?
C00E C00G C00P C00X 176.5(3) . . . . ?
C00E C00G C00Q C00U 0.2(5) . . . . ?
C00E C00G C00Q C010 -177.3(3) . . . . ?
C00E C00O C00V C00U 0.7(6) . . . . ?
C00F P001 C00A C009 -179.2(2) . . . . ?
C00F P001 C00A C00E -51.2(3) . . . . ?
C00F P001 C00I C00N -64.8(3) . . . . ?
C00F P001 C00I C00R 115.6(3) . . . . ?
C00F C00K C00W C00Z 0.5(5) . . . . ?
C00F C00S C012 C00Z 2.0(6) . . . . ?
C00G C00E C00O C00V -2.1(5) . . . . ?
C00G C00P C00X C013 1.9(6) . . . . ?
C00G C00Q C00U C00V -1.6(5) . . . . ?
C00G C00Q C010 C013 -0.4(5) . . . . ?
C00I P001 C00A C009 64.0(2) . . . . ?
C00I P001 C00A C00E -168.0(2) . . . . ?
C00I P001 C00F C00K -160.2(3) . . . . ?
C00I P001 C00F C00S 21.0(3) . . . . ?
C00I C00N C00T C00Y 1.7(5) . . . . ?
C00I C00R C011 C00Y 0.7(6) . . . . ?
C00J C00B C00D C00C -179.8(3) . . . . ?
C00J C00B C00D C00H -0.6(5) . . . . ?
C00J C00L C00M C00H -0.2(5) . . . . ?
C00K C00F C00S C012 -1.2(5) . . . . ?
C00K C00W C00Z C012 0.3(6) . . . . ?
C00N C00I C00R C011 1.2(5) . . . . ?
C00N C00T C00Y C011 0.2(5) . . . . ?
C00O C00E C00G C00P -177.5(3) . . . . ?
C00O C00E C00G C00Q 1.6(5) . . . . ?
C00P C00G C00Q C00U 179.4(3) . . . . ?
C00P C00G C00Q C010 2.0(5) . . . . ?
C00P C00X C013 C010 -0.3(6) . . . . ?
C00Q C00G C00P C00X -2.7(5) . . . . ?
C00Q C00U C00V C00O 1.2(6) . . . . ?
C00Q C010 C013 C00X -0.4(6) . . . . ?
C00R C00I C00N C00T -2.4(5) . . . . ?
C00S C00F C00K C00W -0.1(5) . . . . ?
C00T C00Y C011 C00R -1.4(6) . . . . ?
C00U C00Q C010 C013 -177.9(4) . . . . ?
C00W C00Z C012 C00S -1.5(6) . . . . ?
C010 C00Q C00U C00V 175.8(4) . . . . ?

loop_
_smtbx_masks_void_nr
_smtbx_masks_void_average_x
_smtbx_masks_void_average_y
_smtbx_masks_void_average_z
_smtbx_masks_void_volume
_smtbx_masks_void_count_electrons
_smtbx_masks_void_content
1 0.000 0.500 0.500 263.5 104.7 '2 CHCl3'
2 0.500 0.000 1.000 263.5 104.7 '2 CHCl3'
